data_4505479
loop_
_publ_author_name
'Chen, Zhi'
'Gao, Dong-Liang'
'Diao, Chun-Hua'
'Liu, Yue'
'Ren, Jia'
'Chen, Ji'
'Zhao, Bin'
'Shi, Wei'
'Cheng, Peng'

_publ_section_title
;
 Syntheses, Structures Tuned by 4,4&#x2032;-Bipyridine and Magnetic
 Properties of a Series of Transition Metal Compounds
 Containingo-Carboxylphenoxyacetate Acid
;
_journal_issue 3
_journal_name_full 'Crystal Growth &amp; Design'
_journal_page_first 1201
_journal_paper_doi 10.1021/cg201197k
_journal_volume 12
_journal_year 2012
_chemical_formula_sum 'C24 H22 N3 Ni O7'
_chemical_formula_weight 523.14
_chemical_name_systematic
; 
 ? 
;
_space_group_IT_number 14
_symmetry_cell_setting monoclinic
_symmetry_space_group_name_Hall '-P 2ybc'
_symmetry_space_group_name_H-M 'P 1 21/c 1'
_atom_sites_solution_hydrogens geom
_atom_sites_solution_primary direct
_atom_sites_solution_secondary difmap
_audit_creation_method SHELXL-97
_cell_angle_alpha 90.00
_cell_angle_beta 107.63(3)
_cell_angle_gamma 90.00
_cell_formula_units_Z 4
_cell_length_a 11.370(2)
_cell_length_b 14.137(3)
_cell_length_c 15.113(3)
_cell_measurement_reflns_used 4960
_cell_measurement_temperature 293(2)
_cell_measurement_theta_max 27.8366
_cell_measurement_theta_min 1.8793
_cell_volume 2315.1(9)
_computing_cell_refinement 'Bruker XSCANS'
_computing_data_collection 'Bruker XSCANS'
_computing_data_reduction 'Bruker SHELXTL'
_computing_molecular_graphics 'Bruker SHELXTL'
_computing_publication_material 'Bruker SHELXTL'
_computing_structure_refinement 'SHELXL-97 (Sheldrick, 1997)'
_computing_structure_solution 'SHELXS-97 (Sheldrick, 1990)'
_diffrn_ambient_temperature 293(2)
_diffrn_measured_fraction_theta_full 0.983
_diffrn_measured_fraction_theta_max 0.983
_diffrn_measurement_device_type 'Bruker P4'
_diffrn_measurement_method '\w scans'
_diffrn_radiation_monochromator graphite
_diffrn_radiation_source 'fine-focus sealed tube'
_diffrn_radiation_type MoK\a
_diffrn_radiation_wavelength 0.71073
_diffrn_reflns_av_R_equivalents 0.0841
_diffrn_reflns_av_sigmaI/netI 0.0810
_diffrn_reflns_limit_h_max 12
_diffrn_reflns_limit_h_min -13
_diffrn_reflns_limit_k_max 16
_diffrn_reflns_limit_k_min -16
_diffrn_reflns_limit_l_max 17
_diffrn_reflns_limit_l_min -12
_diffrn_reflns_number 13026
_diffrn_reflns_theta_full 25.01
_diffrn_reflns_theta_max 25.01
_diffrn_reflns_theta_min 1.88
_exptl_absorpt_coefficient_mu 0.889
_exptl_absorpt_correction_T_max 0.8422
_exptl_absorpt_correction_T_min 0.8422
_exptl_absorpt_correction_type multi-scan
_exptl_absorpt_process_details SADABS
_exptl_crystal_colour green
_exptl_crystal_density_diffrn 1.501
_exptl_crystal_density_method 'not measured'
_exptl_crystal_description block
_exptl_crystal_F_000 1084
_exptl_crystal_size_max 0.20
_exptl_crystal_size_mid 0.20
_exptl_crystal_size_min 0.20
_refine_diff_density_max 1.556
_refine_diff_density_min -0.422
_refine_diff_density_rms 0.088
_refine_ls_extinction_method none
_refine_ls_goodness_of_fit_ref 1.046
_refine_ls_hydrogen_treatment constr
_refine_ls_matrix_type full
_refine_ls_number_parameters 329
_refine_ls_number_reflns 4024
_refine_ls_number_restraints 30
_refine_ls_restrained_S_all 1.046
_refine_ls_R_factor_all 0.0957
_refine_ls_R_factor_gt 0.0718
_refine_ls_shift/su_max 0.006
_refine_ls_shift/su_mean 0.000
_refine_ls_structure_factor_coef Fsqd
_refine_ls_weighting_details 'calc w=1/[\s^2^(Fo^2^)+(0.0689P)^2^+4.6661P] where P=(Fo^2^+2Fc^2^)/3'
_refine_ls_weighting_scheme calc
_refine_ls_wR_factor_gt 0.1580
_refine_ls_wR_factor_ref 0.1712
_reflns_number_gt 3164
_reflns_number_total 4024
_reflns_threshold_expression >2sigma(I)
_cod_data_source_file cg201197k_si_002.cif
_cod_data_source_block 7
_cod_depositor_comments
;
The following automatic conversions were performed:

'_symmetry_cell_setting' value 'Monoclinic' changed to 'monoclinic'
according to /home/saulius/struct/CIF-dictionaries/cif_core.dic
dictionary named 'cif_core.dic' version 2.4.1 from 2010-06-29.

Automatic conversion script
Id: cif_fix_values 1715 2011-07-08 13:25:40Z adriana 
;
_cod_original_cell_volume 2315.1(8)
_cod_original_sg_symbol_H-M P21/c
_cod_database_code 4505479

loop_
_symmetry_equiv_pos_as_xyz
'x, y, z'
'-x, y+1/2, -z+1/2'
'-x, -y, -z'
'x, -y-1/2, z-1/2'

loop_
_atom_site_label
_atom_site_type_symbol
_atom_site_fract_x
_atom_site_fract_y
_atom_site_fract_z
_atom_site_U_iso_or_equiv
_atom_site_adp_type
_atom_site_occupancy
_atom_site_symmetry_multiplicity
_atom_site_calc_flag
_atom_site_refinement_flags
_atom_site_disorder_assembly
_atom_site_disorder_group
Ni1 Ni 0.21175(6) 0.71982(4) 0.81672(4) 0.0261(2) Uani 1 1 d . . .
O1 O 0.2477(3) 0.6095(2) 0.9060(2) 0.0328(8) Uani 1 1 d . . .
O2 O 0.3624(4) 0.5627(3) 1.0465(3) 0.0497(11) Uani 1 1 d . . .
O3 O 0.1875(3) 0.8459(2) 0.7575(2) 0.0302(8) Uani 1 1 d . . .
O4 O 0.1152(6) 0.9908(3) 0.7435(3) 0.0773(18) Uani 1 1 d . . .
O5 O 0.2847(3) 0.7909(2) 0.9465(2) 0.0318(8) Uani 1 1 d . . .
N1 N 1.0250(4) 0.7256(3) 0.8206(3) 0.0290(10) Uani 1 1 d . . .
N2 N 0.3958(4) 0.7135(3) 0.8055(3) 0.0248(9) Uani 1 1 d . . .
N3 N 0.1460(4) 0.6402(3) 0.6980(3) 0.0262(9) Uani 1 1 d . . .
C1 C 0.3040(5) 0.8881(3) 0.9624(4) 0.0338(12) Uani 1 1 d . . .
C2 C 0.3709(6) 0.9203(4) 1.0511(4) 0.0434(14) Uani 1 1 d . . .
H2 H 0.4043 0.8771 1.0984 0.052 Uiso 1 1 calc R . .
C3 C 0.3874(6) 1.0164(4) 1.0682(5) 0.0527(17) Uani 1 1 d . . .
H3 H 0.4358 1.0376 1.1260 0.063 Uiso 1 1 calc R . .
C4 C 0.3323(7) 1.0803(4) 0.9998(5) 0.0524(17) Uani 1 1 d . . .
H4 H 0.3389 1.1449 1.0119 0.063 Uiso 1 1 calc R . .
C5 C 0.2667(6) 1.0472(4) 0.9125(4) 0.0469(15) Uani 1 1 d . . .
H5 H 0.2311 1.0908 0.8661 0.056 Uiso 1 1 calc R . .
C6 C 0.2520(5) 0.9509(4) 0.8918(4) 0.0353(13) Uani 1 1 d . . .
C7 C 0.1800(6) 0.9274(4) 0.7909(4) 0.0386(14) Uani 1 1 d . . .
C8 C 0.3464(6) 0.7259(4) 1.0198(4) 0.0377(13) Uani 1 1 d . . .
H8A H 0.3200 0.7378 1.0741 0.045 Uiso 1 1 calc R . .
H8B H 0.4349 0.7358 1.0369 0.045 Uiso 1 1 calc R . .
C9 C 0.3166(5) 0.6250(4) 0.9881(4) 0.0371(13) Uani 1 1 d . . .
C10 C 0.4700(5) 0.6386(4) 0.8347(4) 0.0347(12) Uani 1 1 d . . .
H10 H 0.4380 0.5857 0.8558 0.042 Uiso 1 1 calc R . .
C11 C 0.5904(5) 0.6365(4) 0.8347(4) 0.0339(12) Uani 1 1 d . . .
H11 H 0.6383 0.5831 0.8562 0.041 Uiso 1 1 calc R . .
C12 C 0.6414(5) 0.7144(3) 0.8025(3) 0.0275(11) Uani 1 1 d . . .
C13 C 0.5619(5) 0.7890(4) 0.7662(3) 0.0318(12) Uani 1 1 d . . .
H13 H 0.5890 0.8404 0.7393 0.038 Uiso 1 1 calc R . .
C14 C 0.4421(5) 0.7862(3) 0.7705(3) 0.0296(11) Uani 1 1 d . . .
H14 H 0.3911 0.8377 0.7477 0.036 Uiso 1 1 calc R . .
C15 C 0.7735(5) 0.7180(3) 0.8072(4) 0.0319(12) Uani 1 1 d . . .
C16 C 0.8622(5) 0.6740(3) 0.8789(3) 0.0316(12) Uani 1 1 d . . .
H16 H 0.8395 0.6412 0.9246 0.038 Uiso 1 1 calc R . .
H17 H 1.0441 0.6485 0.9304 0.038 Uiso 1 1 d R . .
H18 H 0.9642 0.8010 0.7054 0.038 Uiso 1 1 d R . .
C17 C 0.9852(5) 0.6791(4) 0.8819(4) 0.0333(12) Uani 1 1 d . . .
C18 C 0.9379(5) 0.7689(3) 0.7500(4) 0.0331(12) Uani 1 1 d . . .
C19 C 0.8135(5) 0.7671(3) 0.7410(4) 0.0305(11) Uani 1 1 d . . .
H19 H 0.7572 0.7980 0.6919 0.037 Uiso 1 1 calc R . .
C20 C 0.1414(6) 0.5453(4) 0.7020(4) 0.0467(17) Uani 1 1 d . . .
H20 H 0.1777 0.5159 0.7588 0.056 Uiso 1 1 calc R . .
C21 C 0.0864(6) 0.4901(4) 0.6272(4) 0.0503(18) Uani 1 1 d . . .
H21 H 0.0854 0.4248 0.6345 0.060 Uiso 1 1 calc R . .
C22 C 0.0324(4) 0.5286(3) 0.5413(3) 0.0244(10) Uani 1 1 d . . .
C23 C 0.0395(6) 0.6267(4) 0.5365(3) 0.0405(15) Uani 1 1 d . . .
H23 H 0.0057 0.6573 0.4800 0.049 Uiso 1 1 calc R . .
C24 C 0.0963(5) 0.6784(3) 0.6149(3) 0.0354(13) Uani 1 1 d . . .
H24 H 0.1001 0.7438 0.6093 0.042 Uiso 1 1 calc R . .
O6 O 0.6163(7) 0.9118(5) 0.5930(5) 0.066(3) Uani 0.581(6) 1 d PD A 1
O9 O -0.2337(10) 0.8944(5) 0.5611(6) 0.085(5) Uani 0.419(6) 1 d PDU A 2
H7A H -0.1203 0.9123 0.5820 0.128 Uiso 0.581(6) 1 d PRD A 1
H7B H -0.1058 1.0048 0.5575 0.128 Uiso 0.581(6) 1 d PRD A 1
H8C H 0.1026 0.9214 0.5702 0.128 Uiso 0.419(6) 1 d PRD A 2
H8D H 0.0240 0.9676 0.6125 0.128 Uiso 0.419(6) 1 d PRD A 2
H6A H 0.6168 0.8533 0.5788 0.128 Uiso 0.581(6) 1 d PRD A 1
H6B H 0.6402 0.9448 0.5547 0.128 Uiso 0.581(6) 1 d PRD A 1
H9A H -0.1672 0.9060 0.5486 0.128 Uiso 0.419(6) 1 d PRD A 2
H9B H -0.2874 0.8726 0.5134 0.128 Uiso 0.419(6) 1 d PRD A 2
O8 O 0.0273(11) 0.9286(7) 0.5693(7) 0.070(2) Uani 0.419(6) 1 d PDU A 2
O7 O -0.0684(9) 0.9523(5) 0.5736(5) 0.070(2) Uani 0.581(6) 1 d PDU A 1

loop_
_atom_site_aniso_label
_atom_site_aniso_U_11
_atom_site_aniso_U_22
_atom_site_aniso_U_33
_atom_site_aniso_U_23
_atom_site_aniso_U_13
_atom_site_aniso_U_12
Ni1 0.0186(4) 0.0284(4) 0.0305(4) -0.0064(3) 0.0061(3) -0.0017(3)
O1 0.031(2) 0.0329(18) 0.0351(19) 0.0012(15) 0.0111(16) -0.0006(15)
O2 0.051(3) 0.043(2) 0.048(2) 0.0144(19) 0.003(2) 0.0093(19)
O3 0.024(2) 0.0330(19) 0.0326(18) -0.0033(15) 0.0064(15) -0.0031(15)
O4 0.137(5) 0.043(3) 0.040(2) 0.004(2) 0.009(3) 0.021(3)
O5 0.030(2) 0.0319(18) 0.0304(18) -0.0024(15) 0.0049(15) 0.0014(15)
N1 0.025(3) 0.028(2) 0.034(2) -0.0125(18) 0.0097(18) -0.0023(17)
N2 0.022(2) 0.027(2) 0.0249(19) -0.0082(16) 0.0055(16) -0.0069(17)
N3 0.018(2) 0.025(2) 0.035(2) -0.0016(17) 0.0061(17) -0.0010(16)
C1 0.034(3) 0.032(3) 0.037(3) -0.010(2) 0.013(2) -0.009(2)
C2 0.044(4) 0.042(3) 0.040(3) -0.013(3) 0.006(3) -0.003(3)
C3 0.047(4) 0.052(4) 0.055(4) -0.028(3) 0.011(3) -0.014(3)
C4 0.072(5) 0.033(3) 0.060(4) -0.020(3) 0.033(4) -0.011(3)
C5 0.061(5) 0.033(3) 0.053(4) -0.006(3) 0.027(3) -0.003(3)
C6 0.040(4) 0.029(3) 0.043(3) -0.006(2) 0.022(3) -0.007(2)
C7 0.059(4) 0.027(3) 0.034(3) -0.004(2) 0.020(3) -0.001(3)
C8 0.040(4) 0.040(3) 0.029(3) -0.007(2) 0.006(2) 0.000(2)
C9 0.029(3) 0.042(3) 0.039(3) 0.004(3) 0.010(2) 0.009(2)
C10 0.029(3) 0.032(3) 0.043(3) -0.004(2) 0.013(2) -0.002(2)
C11 0.030(3) 0.031(3) 0.042(3) -0.001(2) 0.012(2) 0.001(2)
C12 0.019(3) 0.033(3) 0.030(2) -0.012(2) 0.007(2) -0.003(2)
C13 0.030(3) 0.034(3) 0.033(3) -0.007(2) 0.011(2) -0.003(2)
C14 0.025(3) 0.033(3) 0.029(2) -0.003(2) 0.005(2) 0.002(2)
C15 0.027(3) 0.028(3) 0.042(3) -0.013(2) 0.013(2) -0.004(2)
C16 0.025(3) 0.036(3) 0.035(3) -0.007(2) 0.011(2) -0.002(2)
C17 0.026(3) 0.036(3) 0.036(3) -0.005(2) 0.007(2) -0.003(2)
C18 0.032(3) 0.034(3) 0.035(3) -0.008(2) 0.013(2) -0.003(2)
C19 0.022(3) 0.030(3) 0.042(3) -0.008(2) 0.012(2) -0.002(2)
C20 0.065(5) 0.030(3) 0.030(3) 0.003(2) -0.009(3) -0.002(3)
C21 0.070(5) 0.023(3) 0.039(3) 0.001(2) -0.013(3) -0.003(3)
C22 0.020(3) 0.022(2) 0.029(2) -0.0044(19) 0.005(2) 0.0014(19)
C23 0.065(4) 0.028(3) 0.027(3) 0.001(2) 0.009(3) -0.008(3)
C24 0.046(4) 0.026(3) 0.033(3) -0.001(2) 0.012(3) -0.010(2)
O6 0.047(5) 0.056(5) 0.082(6) 0.029(4) 0.002(4) -0.006(4)
O9 0.132(12) 0.071(7) 0.063(7) 0.008(6) 0.044(7) 0.040(7)
O8 0.096(7) 0.056(4) 0.043(3) 0.005(3) -0.002(4) 0.007(4)
O7 0.096(7) 0.056(4) 0.043(3) 0.005(3) -0.002(4) 0.007(4)

loop_
_atom_type_symbol
_atom_type_description
_atom_type_scat_dispersion_real
_atom_type_scat_dispersion_imag
_atom_type_scat_source
C C 0.0033 0.0016 'International Tables Vol C Tables 4.2.6.8 and 6.1.1.4'
H H 0.0000 0.0000 'International Tables Vol C Tables 4.2.6.8 and 6.1.1.4'
N N 0.0061 0.0033 'International Tables Vol C Tables 4.2.6.8 and 6.1.1.4'
Ni Ni 0.3393 1.1124 'International Tables Vol C Tables 4.2.6.8 and 6.1.1.4'
O O 0.0106 0.0060 'International Tables Vol C Tables 4.2.6.8 and 6.1.1.4'

loop_
_geom_angle_atom_site_label_1
_geom_angle_atom_site_label_2
_geom_angle_atom_site_label_3
_geom_angle
_geom_angle_site_symmetry_1
_geom_angle_site_symmetry_3
O3 Ni1 O1 166.08(14) . .
O3 Ni1 N3 97.73(14) . .
O1 Ni1 N3 96.11(15) . .
O3 Ni1 O5 87.37(13) . .
O1 Ni1 O5 78.81(13) . .
N3 Ni1 O5 174.87(14) . .
O3 Ni1 N1 88.55(15) . 1_455
O1 Ni1 N1 90.73(16) . 1_455
N3 Ni1 N1 86.76(16) . 1_455
O5 Ni1 N1 93.99(14) . 1_455
O3 Ni1 N2 90.41(15) . .
O1 Ni1 N2 90.90(15) . .
N3 Ni1 N2 90.80(15) . .
O5 Ni1 N2 88.56(14) . .
N1 Ni1 N2 177.20(15) 1_455 .
C9 O1 Ni1 117.3(3) . .
C7 O3 Ni1 130.9(3) . .
C1 O5 C8 118.5(4) . .
C1 O5 Ni1 128.0(3) . .
C8 O5 Ni1 111.6(3) . .
C17 N1 C18 116.8(5) . .
C17 N1 Ni1 123.5(4) . 1_655
C18 N1 Ni1 119.1(3) . 1_655
C14 N2 C10 117.0(5) . .
C14 N2 Ni1 120.6(3) . .
C10 N2 Ni1 122.4(3) . .
C24 N3 C20 116.0(4) . .
C24 N3 Ni1 122.7(3) . .
C20 N3 Ni1 121.0(3) . .
C6 C1 O5 119.5(4) . .
C6 C1 C2 120.9(5) . .
O5 C1 C2 119.6(5) . .
C3 C2 C1 120.0(6) . .
C3 C2 H2 120.0 . .
C1 C2 H2 120.0 . .
C4 C3 C2 120.0(6) . .
C4 C3 H3 120.0 . .
C2 C3 H3 120.0 . .
C3 C4 C5 119.1(5) . .
C3 C4 H4 120.5 . .
C5 C4 H4 120.5 . .
C4 C5 C6 122.4(6) . .
C4 C5 H5 118.8 . .
C6 C5 H5 118.8 . .
C1 C6 C5 117.5(5) . .
C1 C6 C7 127.3(4) . .
C5 C6 C7 115.3(5) . .
O4 C7 O3 121.6(5) . .
O4 C7 C6 117.6(5) . .
O3 C7 C6 120.8(5) . .
O5 C8 C9 110.3(4) . .
O5 C8 H8A 109.6 . .
C9 C8 H8A 109.6 . .
O5 C8 H8B 109.6 . .
C9 C8 H8B 109.6 . .
H8A C8 H8B 108.1 . .
O2 C9 O1 124.9(5) . .
O2 C9 C8 116.0(5) . .
O1 C9 C8 119.1(5) . .
N2 C10 C11 123.1(5) . .
N2 C10 H10 118.4 . .
C11 C10 H10 118.4 . .
C10 C11 C12 120.2(5) . .
C10 C11 H11 119.9 . .
C12 C11 H11 119.9 . .
C13 C12 C11 116.4(5) . .
C13 C12 C15 121.5(5) . .
C11 C12 C15 122.1(5) . .
C14 C13 C12 119.5(5) . .
C14 C13 H13 120.2 . .
C12 C13 H13 120.2 . .
N2 C14 C13 123.5(5) . .
N2 C14 H14 118.2 . .
C13 C14 H14 118.2 . .
C16 C15 C19 117.6(5) . .
C16 C15 C12 120.6(5) . .
C19 C15 C12 121.7(5) . .
C15 C16 C17 119.4(5) . .
C15 C16 H16 120.3 . .
C17 C16 H16 120.3 . .
N1 C17 C16 123.9(5) . .
N1 C17 H17 117.6 . .
C16 C17 H17 118.5 . .
N1 C18 C19 123.3(5) . .
N1 C18 H18 118.0 . .
C19 C18 H18 118.7 . .
C18 C19 C15 118.9(5) . .
C18 C19 H19 120.5 . .
C15 C19 H19 120.5 . .
N3 C20 C21 123.3(5) . .
N3 C20 H20 118.4 . .
C21 C20 H20 118.4 . .
C20 C21 C22 121.4(5) . .
C20 C21 H21 119.3 . .
C22 C21 H21 119.3 . .
C21 C22 C23 115.4(4) . .
C21 C22 C22 123.1(5) . 3_566
C23 C22 C22 121.4(5) . 3_566
C24 C23 C22 120.3(5) . .
C24 C23 H23 119.9 . .
C22 C23 H23 119.9 . .
N3 C24 C23 123.6(5) . .
N3 C24 H24 118.2 . .
C23 C24 H24 118.2 . .
H6A O6 H6B 109.4 . .
H7A O9 H9A 26.1 . .
H7A O9 H9B 134.8 . .
H9A O9 H9B 109.9 . .
H8C O8 H8D 109.6 . .
H7A O7 H7B 108.2 . .
H7A O7 H8D 131.7 . .
H7B O7 H8D 107.8 . .
H7A O7 H9A 26.4 . .
H7B O7 H9A 92.6 . .
H8D O7 H9A 156.9 . .

loop_
_geom_bond_atom_site_label_1
_geom_bond_atom_site_label_2
_geom_bond_distance
_geom_bond_site_symmetry_2
Ni1 O3 1.976(3) .
Ni1 O1 2.022(3) .
Ni1 N3 2.057(4) .
Ni1 O5 2.135(3) .
Ni1 N1 2.144(4) 1_455
Ni1 N2 2.152(4) .
O1 C9 1.269(6) .
O2 C9 1.244(6) .
O3 C7 1.272(6) .
O4 C7 1.241(7) .
O5 C1 1.401(6) .
O5 C8 1.447(6) .
N1 C17 1.322(7) .
N1 C18 1.362(7) .
N1 Ni1 2.144(4) 1_655
N2 C14 1.335(6) .
N2 C10 1.342(6) .
N3 C24 1.327(6) .
N3 C20 1.345(6) .
C1 C6 1.376(7) .
C1 C2 1.402(7) .
C2 C3 1.385(8) .
C2 H2 0.9300 .
C3 C4 1.373(9) .
C3 H3 0.9300 .
C4 C5 1.385(9) .
C4 H4 0.9300 .
C5 C6 1.396(7) .
C5 H5 0.9300 .
C6 C7 1.533(8) .
C8 C9 1.510(7) .
C8 H8A 0.9700 .
C8 H8B 0.9700 .
C10 C11 1.369(8) .
C10 H10 0.9300 .
C11 C12 1.400(7) .
C11 H11 0.9300 .
C12 C13 1.389(7) .
C12 C15 1.482(7) .
C13 C14 1.384(7) .
C13 H13 0.9300 .
C14 H14 0.9300 .
C15 C16 1.384(7) .
C15 C19 1.402(7) .
C16 C17 1.387(8) .
C16 H16 0.9300 .
C17 H17 0.9358 .
C18 C19 1.380(7) .
C18 H18 0.9337 .
C19 H19 0.9300 .
C20 C21 1.360(7) .
C20 H20 0.9300 .
C21 C22 1.370(7) .
C21 H21 0.9300 .
C22 C23 1.392(7) .
C22 C22 1.482(9) 3_566
C23 C24 1.377(7) .
C23 H23 0.9300 .
C24 H24 0.9300 .
O6 H6A 0.8544 .
O6 H6B 0.8496 .
O9 H7A 1.2571 .
O9 H9A 0.8496 .
O9 H9B 0.8498 .
O8 H8C 0.8583 .
O8 H8D 0.8646 .
O7 H7A 0.8542 .
O7 H7B 0.8528 .
O7 H8D 1.0603 .
O7 H9A 1.2553 .
